data_9008273
loop_
_publ_author_name
'Geller, S.'

_publ_section_title
;
 The crystal structure of gamma Ag8GeTe6, a potential mixed electronic-
 ionic conductor
 Note: model with Ag distributed only over tetrahedral sites, R = 9.7%
;
_journal_name_full 'Zeitschrift fur Kristallographie'
_journal_page_first 31
_journal_page_last 47
_journal_volume 149
_journal_year 1979
_chemical_formula_structural Ag8GeTe6
_chemical_formula_sum 'Ag8.012 Ge Te6'
_space_group_IT_number 216
_symmetry_space_group_name_Hall 'F -4 2 3'
_symmetry_space_group_name_H-M 'F -4 3 m'
_cell_angle_alpha 90
_cell_angle_beta 90
_cell_angle_gamma 90
_cell_length_a 11.58
_cell_length_b 11.58
_cell_length_c 11.58
_cell_formula_units_Z 4
_cell_volume 1552.836
_database_code_amcsd 0010802
_exptl_crystal_density_diffrn 7.282
_cod_database_code 9008273
_amcsd_formula_title Ag8GeTe6

loop_
_space_group_symop_operation_xyz
x,y,z
x,1/2+y,1/2+z
1/2+x,y,1/2+z
1/2+x,1/2+y,z
-z,x,-y
-z,1/2+x,1/2-y
1/2-z,x,1/2-y
1/2-z,1/2+x,-y
-y,z,-x
-y,1/2+z,1/2-x
1/2-y,z,1/2-x
1/2-y,1/2+z,-x
-x,y,-z
-x,1/2+y,1/2-z
1/2-x,y,1/2-z
1/2-x,1/2+y,-z
x,-z,-y
x,1/2-z,1/2-y
1/2+x,-z,1/2-y
1/2+x,1/2-z,-y
z,-y,-x
z,1/2-y,1/2-x
1/2+z,-y,1/2-x
1/2+z,1/2-y,-x
y,-x,-z
y,1/2-x,1/2-z
1/2+y,-x,1/2-z
1/2+y,1/2-x,-z
x,z,y
x,1/2+z,1/2+y
1/2+x,z,1/2+y
1/2+x,1/2+z,y
z,y,x
z,1/2+y,1/2+x
1/2+z,y,1/2+x
1/2+z,1/2+y,x
y,x,z
y,1/2+x,1/2+z
1/2+y,x,1/2+z
1/2+y,1/2+x,z
-z,-x,y
-z,1/2-x,1/2+y
1/2-z,-x,1/2+y
1/2-z,1/2-x,y
-y,-z,x
-y,1/2-z,1/2+x
1/2-y,-z,1/2+x
1/2-y,1/2-z,x
-x,-y,z
-x,1/2-y,1/2+z
1/2-x,-y,1/2+z
1/2-x,1/2-y,z
z,-x,-y
z,1/2-x,1/2-y
1/2+z,-x,1/2-y
1/2+z,1/2-x,-y
y,-z,-x
y,1/2-z,1/2-x
1/2+y,-z,1/2-x
1/2+y,1/2-z,-x
x,-y,-z
x,1/2-y,1/2-z
1/2+x,-y,1/2-z
1/2+x,1/2-y,-z
-x,z,-y
-x,1/2+z,1/2-y
1/2-x,z,1/2-y
1/2-x,1/2+z,-y
-z,y,-x
-z,1/2+y,1/2-x
1/2-z,y,1/2-x
1/2-z,1/2+y,-x
-y,x,-z
-y,1/2+x,1/2-z
1/2-y,x,1/2-z
1/2-y,1/2+x,-z
-x,-z,y
-x,1/2-z,1/2+y
1/2-x,-z,1/2+y
1/2-x,1/2-z,y
-z,-y,x
-z,1/2-y,1/2+x
1/2-z,-y,1/2+x
1/2-z,1/2-y,x
-y,-x,z
-y,1/2-x,1/2+z
1/2-y,-x,1/2+z
1/2-y,1/2-x,z
z,x,y
z,1/2+x,1/2+y
1/2+z,x,1/2+y
1/2+z,1/2+x,y
y,z,x
y,1/2+z,1/2+x
1/2+y,z,1/2+x
1/2+y,1/2+z,x

loop_
_atom_site_aniso_label
_atom_site_aniso_U_11
_atom_site_aniso_U_22
_atom_site_aniso_U_33
_atom_site_aniso_U_12
_atom_site_aniso_U_13
_atom_site_aniso_U_23
Ag1 0.09239 0.09239 0.14198 -0.00611 -0.04620 -0.04620
Ag2 0.07133 0.07133 0.02038 0.03736 -0.00611 -0.00611
Ag3 0.07744 0.07744 0.07744 -0.00136 -0.00136 -0.00136
Ag5 0.11753 0.11753 0.11753 0.00000 0.00000 0.00000
Ge 0.02242 0.02242 0.02242 0.00000 0.00000 0.00000
Te1 0.03193 0.03193 0.03193 -0.00476 -0.00476 -0.00476
Te2 0.08424 0.08424 0.08424 0.00000 0.00000 0.00000
Te3 0.07065 0.07065 0.07065 0.00000 0.00000 0.00000

loop_
_atom_site_label
_atom_site_fract_x
_atom_site_fract_y
_atom_site_fract_z
_atom_site_occupancy
Ag1 0.92000 0.92000 0.24300 0.45900
Ag2 0.28500 0.28500 0.03400 0.11200
Ag3 0.38300 0.38300 0.38300 0.17300
Ag5 0.50000 0.50000 0.50000 0.46800
Ge 0.75000 0.75000 0.75000 1.00000
Te1 0.62400 0.62400 0.62400 1.00000
Te2 0.00000 0.00000 0.00000 1.00000
Te3 0.25000 0.25000 0.25000 1.00000

loop_
_cod_related_entry_id
_cod_related_entry_database
_cod_related_entry_code
1 AMCSD 0010802
